data_7235421
loop_
_publ_author_name
'Williams, Edward R.'
'Marshall, Kayleigh'
'Weller, Mark T.'

_publ_section_title
;
 Copper(ii) chlorofluorophosphate: a new layered square-net for
 intercalating amines
;
_journal_issue 1
_journal_name_full CrystEngComm
_journal_page_first 160
_journal_paper_doi 10.1039/C4CE01126K
_journal_volume 17
_journal_year 2015
_chemical_formula_sum 'C6 H16 Cl0.25 Cu4 F4 N2 O16.88 P5'
_chemical_formula_weight 880.08
_space_group_crystal_system orthorhombic
_space_group_IT_number 64
_space_group_name_Hall '-C 2ac 2'
_space_group_name_H-M_alt 'C m c e'
_atom_sites_solution_hydrogens geom
_audit_creation_method SHELXL-2013
_cell_angle_alpha 90
_cell_angle_beta 90
_cell_angle_gamma 90
_cell_formula_units_Z 8
_cell_length_a 13.7220(6)
_cell_length_b 13.7879(6)
_cell_length_c 24.8892(9)
_cell_measurement_temperature 120(2)
_cell_volume 4709.0(3)
_computing_structure_refinement 'SHELXL-2013 (Sheldrick, 2013)'
_diffrn_ambient_temperature 120(2)
_diffrn_measured_fraction_theta_full 0.996
_diffrn_measured_fraction_theta_max 0.987
_diffrn_radiation_type MoK\a
_diffrn_radiation_wavelength 0.71073
_diffrn_reflns_av_R_equivalents 0.1672
_diffrn_reflns_av_unetI/netI 0.0844
_diffrn_reflns_Laue_measured_fraction_full 0.996
_diffrn_reflns_Laue_measured_fraction_max 0.987
_diffrn_reflns_limit_h_max 17
_diffrn_reflns_limit_h_min -17
_diffrn_reflns_limit_k_max 17
_diffrn_reflns_limit_k_min -17
_diffrn_reflns_limit_l_max 32
_diffrn_reflns_limit_l_min -32
_diffrn_reflns_number 39448
_diffrn_reflns_point_group_measured_fraction_full 0.996
_diffrn_reflns_point_group_measured_fraction_max 0.987
_diffrn_reflns_theta_full 25.242
_diffrn_reflns_theta_max 27.832
_diffrn_reflns_theta_min 2.955
_exptl_absorpt_coefficient_mu 4.045
_exptl_crystal_density_diffrn 2.483
_exptl_crystal_F_000 3458
_refine_ls_extinction_method none
_refine_ls_goodness_of_fit_ref 1.090
_refine_ls_hydrogen_treatment constr
_refine_ls_matrix_type full
_refine_ls_number_parameters 195
_refine_ls_number_reflns 2954
_refine_ls_number_restraints 5
_refine_ls_restrained_S_all 1.090
_refine_ls_R_factor_all 0.1477
_refine_ls_R_factor_gt 0.0912
_refine_ls_shift/su_max 0.003
_refine_ls_shift/su_mean 0.000
_refine_ls_structure_factor_coef Fsqd
_refine_ls_weighting_details 'w=1/[\s^2^(Fo^2^)+305.6642P] where P=(Fo^2^+2Fc^2^)/3'
_refine_ls_weighting_scheme calc
_refine_ls_wR_factor_gt 0.1514
_refine_ls_wR_factor_ref 0.1721
_reflns_Friedel_coverage 0.000
_reflns_number_gt 1913
_reflns_number_total 2954
_reflns_threshold_expression 'I > 2\s(I)'
_cod_data_source_file c4ce01126k2.cif
_cod_data_source_block shelx
_cod_original_sg_symbol_Hall '-C 2bc 2'
_cod_original_sg_symbol_H-M 'C m c a'
_cod_database_code 7235421
_shelx_space_group_comment
;
The symmetry employed for this shelxl refinement is uniquely defined
by the following loop, which should always be used as a source of
symmetry information in preference to the above space-group names.
They are only intended as comments.
;

loop_
_space_group_symop_operation_xyz
'x, y, z'
'-x, -y+1/2, z+1/2'
'-x, y+1/2, -z+1/2'
'x, -y, -z'
'x+1/2, y+1/2, z'
'-x+1/2, -y+1, z+1/2'
'-x+1/2, y+1, -z+1/2'
'x+1/2, -y+1/2, -z'
'-x, -y, -z'
'x, y-1/2, -z-1/2'
'x, -y-1/2, z-1/2'
'-x, y, z'
'-x+1/2, -y+1/2, -z'
'x+1/2, y, -z-1/2'
'x+1/2, -y, z-1/2'
'-x+1/2, y+1/2, z'

loop_
_atom_site_label
_atom_site_type_symbol
_atom_site_fract_x
_atom_site_fract_y
_atom_site_fract_z
_atom_site_U_iso_or_equiv
_atom_site_adp_type
_atom_site_occupancy
_atom_site_site_symmetry_order
_atom_site_calc_flag
_atom_site_refinement_flags_posn
_atom_site_refinement_flags_adp
_atom_site_refinement_flags_occupancy
O1 O 0.0000 0.7905(9) 0.7642(5) 0.016(3) Uani 1 2 d S T P
O2 O 0.0940(7) 0.7036(7) 0.6788(4) 0.023(2) Uani 1 1 d . . .
O3 O 0.0000 0.5791(13) 0.7317(4) 0.021(3) Uani 1 2 d S T P
O4 O 0.2676(8) 1.0280(7) 0.8171(4) 0.024(2) Uani 1 1 d . . .
O5 O 0.1409(7) 0.9338(7) 0.7667(3) 0.0160(18) Uani 1 1 d . . .
O6 O 0.2334(8) 0.8433(8) 0.6813(4) 0.025(2) Uani 1 1 d . . .
O7 O 0.0931(8) 0.6684(7) 0.8171(3) 0.020(2) Uani 1 1 d . . .
OW2 O 0.257(2) 0.9954(19) 0.9469(10) 0.051(7) Uiso 0.5 1 d . . P
F1 F 0.0000 0.5765(14) 0.6308(4) 0.043(3) Uani 1 2 d S T P
F2 F 0.1400(8) 0.9380(9) 0.8679(3) 0.046(2) Uani 1 1 d . . .
F3 F 0.0000 0.7962(12) 0.8648(6) 0.044(4) Uani 1 2 d S T P
P1 P 0.0000 0.6458(4) 0.6806(2) 0.0170(12) Uani 1 2 d S T P
P2 P 0.0000 0.7286(4) 0.8154(2) 0.0175(12) Uani 1 2 d S T P
P3 P 0.2083(3) 0.9358(3) 0.81701(14) 0.0177(7) Uani 1 1 d . . .
Cu1 Cu 0.11539(12) 1.05114(12) 0.72391(6) 0.0170(4) Uani 1 1 d . . .
Cu2 Cu 0.11685(13) 0.82004(12) 0.72158(6) 0.0179(4) Uani 1 1 d . . .
C1 C 0.1638(10) 0.2020(14) 0.9765(5) 0.039(5) Uani 1 1 d . . .
H4A H 0.1743 0.1351 0.9870 0.047 Uiso 1 1 calc R U .
H4B H 0.1038 0.2053 0.9559 0.047 Uiso 1 1 calc R U .
C2 C 0.2478(12) 0.2365(13) 0.9424(5) 0.038(4) Uani 1 1 d . . .
H2 H 0.2351 0.3034 0.9312 0.046 Uiso 1 1 calc R U .
C3 C 0.1550(12) 0.2666(16) 1.0274(5) 0.053(6) Uani 1 1 d . . .
H3A H 0.1398 0.3328 1.0172 0.064 Uiso 1 1 calc R U .
H3B H 0.1030 0.2428 1.0503 0.064 Uiso 1 1 calc R U .
N1 N 0.2543(10) 0.1750(10) 0.8942(4) 0.029(3) Uani 1 1 d . . .
H1A H 0.3043 0.1943 0.8741 0.044 Uiso 1 1 calc R U .
H1B H 0.1994 0.1799 0.8754 0.044 Uiso 1 1 calc R U .
H1C H 0.2632 0.1135 0.9040 0.044 Uiso 1 1 calc R U .
Cl1 Cl 0.0000 0.9401(12) 0.6749(4) 0.043(3) Uani 0.191(18) 2 d S T P
OP1 O 0.0000 0.9401(12) 0.6749(4) 0.043(3) Uani 0.809(18) 2 d S T P
OP2 O 0.0000 0.8419(17) 0.5930(16) 0.056(11) Uiso 0.494(12) 2 d DS . .
OP3 O -0.0997(17) 0.973(3) 0.5901(12) 0.056(6) Uiso 0.42(3) 1 d D . .
OP4 O 0.0000 1.0504(18) 0.5926(15) 0.056(6) Uiso 0.44(4) 2 d DS . .
OP5 O -0.086(2) 0.891(3) 0.5897(15) 0.056(6) Uiso 0.35(3) 1 d D . .
OP6 O 0.065(3) 1.026(3) 0.5913(16) 0.056(6) Uiso 0.32(3) 1 d D . .
P P 0.0000 0.9458(6) 0.6142(2) 0.031(2) Uani 0.809(18) 2 d DS T P
PX P 0.0000 0.984(3) 0.5461(19) 0.067(18) Uiso 0.20(3) 2 d S . .

loop_
_atom_site_aniso_label
_atom_site_aniso_U_11
_atom_site_aniso_U_22
_atom_site_aniso_U_33
_atom_site_aniso_U_23
_atom_site_aniso_U_13
_atom_site_aniso_U_12
O1 0.020(7) 0.001(7) 0.028(8) 0.004(5) 0.000 0.000
O2 0.017(5) 0.028(6) 0.023(5) -0.005(4) 0.004(4) 0.000(4)
O3 0.015(8) 0.034(11) 0.015(6) 0.001(7) 0.000 0.000
O4 0.024(6) 0.020(5) 0.028(5) -0.006(4) -0.002(5) -0.005(4)
O5 0.020(5) 0.011(4) 0.017(4) 0.000(4) 0.000(4) 0.002(4)
O6 0.014(6) 0.041(7) 0.019(4) -0.008(5) 0.000(4) -0.009(4)
O7 0.027(6) 0.011(5) 0.022(4) -0.001(4) -0.005(5) 0.000(4)
F1 0.047(11) 0.053(12) 0.031(6) -0.004(8) 0.000 0.000
F2 0.041(6) 0.056(7) 0.041(5) 0.000(6) 0.016(5) 0.014(5)
F3 0.038(9) 0.054(10) 0.040(8) -0.013(7) 0.000 0.000
P1 0.020(3) 0.016(3) 0.014(2) 0.002(2) 0.000 0.000
P2 0.020(3) 0.019(3) 0.013(2) -0.003(2) 0.000 0.000
P3 0.0152(17) 0.0237(19) 0.0142(16) 0.0011(17) -0.0001(14) -0.0022(17)
Cu1 0.0160(8) 0.0166(9) 0.0185(7) 0.0002(7) -0.0006(7) 0.0009(7)
Cu2 0.0179(9) 0.0193(9) 0.0166(7) -0.0003(7) 0.0009(8) -0.0029(7)
C1 0.008(7) 0.088(14) 0.022(7) -0.016(8) -0.004(6) -0.006(8)
C2 0.039(9) 0.059(11) 0.016(7) -0.006(7) 0.006(7) 0.005(9)
C3 0.026(9) 0.122(19) 0.011(6) -0.008(8) 0.003(7) -0.016(10)
N1 0.024(7) 0.043(8) 0.021(5) -0.014(6) -0.011(6) 0.000(5)
Cl1 0.033(8) 0.045(9) 0.053(7) 0.003(7) 0.000 0.000
OP1 0.033(8) 0.045(9) 0.053(7) 0.003(7) 0.000 0.000
P 0.040(5) 0.036(5) 0.016(3) 0.004(3) 0.000 0.000

loop_
_atom_type_symbol
_atom_type_description
_atom_type_scat_dispersion_real
_atom_type_scat_dispersion_imag
_atom_type_scat_source
C C 0.0033 0.0016 'International Tables Vol C Tables 4.2.6.8 and 6.1.1.4'
H H 0.0000 0.0000 'International Tables Vol C Tables 4.2.6.8 and 6.1.1.4'
N N 0.0061 0.0033 'International Tables Vol C Tables 4.2.6.8 and 6.1.1.4'
O O 0.0106 0.0060 'International Tables Vol C Tables 4.2.6.8 and 6.1.1.4'
F F 0.0171 0.0103 'International Tables Vol C Tables 4.2.6.8 and 6.1.1.4'
P P 0.1023 0.0942 'International Tables Vol C Tables 4.2.6.8 and 6.1.1.4'
Cl Cl 0.1484 0.1585 'International Tables Vol C Tables 4.2.6.8 and 6.1.1.4'
Cu Cu 0.3201 1.2651 'International Tables Vol C Tables 4.2.6.8 and 6.1.1.4'

loop_
_geom_angle_atom_site_label_1
_geom_angle_atom_site_label_2
_geom_angle_atom_site_label_3
_geom_angle
_geom_angle_site_symmetry_1
_geom_angle_site_symmetry_3
P2 O1 Cu2 124.3(3) . .
P2 O1 Cu2 124.3(3) . 12
Cu2 O1 Cu2 109.3(6) . 12
P1 O2 Cu2 123.5(6) . .
P1 O3 Cu1 124.7(4) . 10_557
P1 O3 Cu1 124.7(4) . 3_546
Cu1 O3 Cu1 107.1(6) 10_557 3_546
P3 O4 Cu1 126.0(6) . 7_546
P3 O5 Cu2 125.2(5) . .
P3 O5 Cu1 121.8(7) . .
Cu2 O5 Cu1 108.5(3) . .
P3 O6 Cu2 124.8(6) 7_546 .
P2 O7 Cu1 125.0(6) . 10_557
O2 P1 O2 116.5(8) . 12
O2 P1 F1 107.3(5) . .
O2 P1 F1 107.3(5) 12 .
O2 P1 O3 109.4(5) . .
O2 P1 O3 109.4(5) 12 .
F1 P1 O3 106.5(9) . .
O7 P2 O7 113.8(8) 12 .
O7 P2 O1 109.0(5) 12 .
O7 P2 O1 109.0(5) . .
O7 P2 F3 107.9(5) 12 .
O7 P2 F3 107.9(5) . .
O1 P2 F3 109.1(8) . .
O6 P3 O4 115.3(6) 7_546 .
O6 P3 O5 108.9(5) 7_546 .
O4 P3 O5 109.6(6) . .
O6 P3 F2 108.0(6) 7_546 .
O4 P3 F2 107.7(7) . .
O5 P3 F2 107.1(6) . .
O4 Cu1 O7 89.5(4) 7_546 10_567
O4 Cu1 O3 177.0(5) 7_546 10_567
O7 Cu1 O3 90.3(6) 10_567 10_567
O4 Cu1 O5 90.1(4) 7_546 .
O7 Cu1 O5 178.4(4) 10_567 .
O3 Cu1 O5 90.0(4) 10_567 .
O4 Cu1 Cl1 99.6(4) 7_546 .
O7 Cu1 Cl1 98.8(4) 10_567 .
O3 Cu1 Cl1 83.4(4) 10_567 .
O5 Cu1 Cl1 82.8(4) . .
O6 Cu2 O2 89.2(4) . .
O6 Cu2 O5 91.5(4) . .
O2 Cu2 O5 177.9(4) . .
O6 Cu2 O1 177.3(5) . .
O2 Cu2 O1 89.6(5) . .
O5 Cu2 O1 89.6(4) . .
O6 Cu2 Cl1 100.1(3) . .
O2 Cu2 Cl1 100.5(4) . .
O5 Cu2 Cl1 81.3(4) . .
O1 Cu2 Cl1 82.5(3) . .
C2 C1 C3 109.7(14) . .
N1 C2 C1 108.8(14) . .
N1 C2 C3 109.4(13) . 13_557
C1 C2 C3 112.4(12) . 13_557
C2 C3 C1 108.4(14) 13_557 .
P Cl1 Cu1 116.9(6) . 12
P Cl1 Cu1 116.9(6) . .
Cu1 Cl1 Cu1 77.9(4) 12 .
P Cl1 Cu2 118.8(6) . .
Cu1 Cl1 Cu2 124.2(4) 12 .
Cu1 Cl1 Cu2 77.36(19) . .
P Cl1 Cu2 118.8(6) . 12
Cu1 Cl1 Cu2 77.36(19) 12 12
Cu1 Cl1 Cu2 124.2(4) . 12
Cu2 Cl1 Cu2 76.8(4) . 12
OP5 OP2 OP5 120(3) . 12
OP5 OP2 P 63.5(13) . .
OP5 OP2 P 63.5(13) 12 .
OP6 OP3 OP5 137(3) 12 .
OP6 OP3 P 72.7(19) 12 .
OP5 OP3 P 67.5(16) . .
OP6 OP3 OP4 19(2) 12 .
OP5 OP3 OP4 118(2) . .
P OP3 OP4 55.6(11) . .
OP6 OP3 PX 61(4) 12 .
OP5 OP3 PX 87(3) . .
P OP3 PX 64.8(15) . .
OP4 OP3 PX 50(2) . .
OP6 OP4 OP6 138(5) . 12
OP6 OP4 PX 76(4) . .
OP6 OP4 PX 76(4) 12 .
OP6 OP4 P 71.1(18) . .
OP6 OP4 P 71.1(18) 12 .
PX OP4 P 72(2) . .
OP6 OP4 OP3 17(2) . 12
OP6 OP4 OP3 121(3) 12 12
PX OP4 OP3 65.9(18) . 12
P OP4 OP3 55.6(11) . 12
OP6 OP4 OP3 121(3) . .
OP6 OP4 OP3 17(2) 12 .
PX OP4 OP3 65.9(18) . .
P OP4 OP3 55.6(11) . .
OP3 OP4 OP3 104(3) 12 .
OP3 OP5 OP2 129(2) . .
OP3 OP5 P 68.7(16) . .
OP2 OP5 P 63.6(13) . .
OP3 OP5 PX 59(3) . .
OP2 OP5 PX 81(2) . .
P OP5 PX 57.2(15) . .
OP3 OP6 OP4 144(4) 12 .
OP3 OP6 P 74(2) 12 .
OP4 OP6 P 72.6(19) . .
OP3 OP6 PX 89(4) 12 .
OP4 OP6 PX 67(4) . .
P OP6 PX 71(2) . .
OP3 OP6 OP6 123(3) 12 12
OP4 OP6 OP6 21(2) . 12
P OP6 OP6 54(2) . 12
PX OP6 OP6 55(2) . 12
Cl1 P OP5 112.0(16) . .
Cl1 P OP5 112.0(16) . 12
OP5 P OP5 101(3) . 12
Cl1 P OP6 114.2(17) . 12
OP5 P OP6 76(3) . 12
OP5 P OP6 131(2) 12 12
Cl1 P OP6 114.2(17) . .
OP5 P OP6 131(2) . .
OP5 P OP6 76(3) 12 .
OP6 P OP6 71(4) 12 .
Cl1 P OP2 107.3(17) . .
OP5 P OP2 52.9(16) . .
OP5 P OP2 52.9(16) 12 .
OP6 P OP2 123(2) 12 .
OP6 P OP2 123(2) . .
Cl1 P OP3 113.7(12) . .
OP5 P OP3 43.8(19) . .
OP5 P OP3 130.4(19) 12 .
OP6 P OP3 33(2) 12 .
OP6 P OP3 101(3) . .
OP2 P OP3 95.2(17) . .
Cl1 P OP3 113.7(12) . 12
OP5 P OP3 130.4(18) . 12
OP5 P OP3 43.8(19) 12 12
OP6 P OP3 101(3) 12 12
OP6 P OP3 33(2) . 12
OP2 P OP3 95.2(17) . 12
OP3 P OP3 125(3) . 12
Cl1 P OP4 113.4(17) . .
OP5 P OP4 108.9(18) . .
OP5 P OP4 108.9(18) 12 .
OP6 P OP4 36(2) 12 .
OP6 P OP4 36(2) . .
OP2 P OP4 139.2(19) . .
OP3 P OP4 68.8(16) . .
OP3 P OP4 68.8(16) 12 .
Cl1 P PX 165.4(17) . .
OP5 P PX 76.5(18) . .
OP5 P PX 76.5(18) 12 .
OP6 P PX 55.0(19) 12 .
OP6 P PX 55.0(19) . .
OP2 P PX 87(2) . .
OP3 P PX 63.6(13) . .
OP3 P PX 63.6(13) 12 .
OP4 P PX 52(2) . .
OP4 PX OP6 37(2) . .
OP4 PX OP6 37(2) . 12
OP6 PX OP6 71(4) . 12
OP4 PX OP3 64(2) . .
OP6 PX OP3 92(3) . .
OP6 PX OP3 30(2) 12 .
OP4 PX OP3 64(2) . 12
OP6 PX OP3 30(2) . 12
OP6 PX OP3 92(3) 12 12
OP3 PX OP3 102(3) . 12
OP4 PX P 55.7(18) . .
OP6 PX P 54.2(16) . .
OP6 PX P 54.2(16) 12 .
OP3 PX P 51.6(14) . .
OP3 PX P 51.6(14) 12 .
OP4 PX OP5 88(2) . .
OP6 PX OP5 100(2) . .
OP6 PX OP5 61(2) 12 .
OP3 PX OP5 33.7(17) . .
OP3 PX OP5 93(2) 12 .
P PX OP5 46.2(12) . .
OP4 PX OP5 88(2) . 12
OP6 PX OP5 61(2) . 12
OP6 PX OP5 100(2) 12 12
OP3 PX OP5 93(2) . 12
OP3 PX OP5 33.7(17) 12 12
P PX OP5 46.2(12) . 12
OP5 PX OP5 70(2) . 12
OP4 PX PX 131(4) . 9_576
OP6 PX PX 130(3) . 9_576
OP6 PX PX 130(3) 12 9_576
OP3 PX PX 128.9(14) . 9_576
OP3 PX PX 128.9(14) 12 9_576
P PX PX 173(4) . 9_576
OP5 PX PX 129(2) . 9_576
OP5 PX PX 129(2) 12 9_576

loop_
_geom_bond_atom_site_label_1
_geom_bond_atom_site_label_2
_geom_bond_distance
_geom_bond_site_symmetry_2
O1 P2 1.533(14) .
O1 Cu2 1.965(8) .
O1 Cu2 1.966(8) 12
O2 P1 1.516(11) .
O2 Cu2 1.953(10) .
O3 P1 1.571(15) .
O3 Cu1 1.968(7) 10_557
O3 Cu1 1.968(7) 3_546
O4 P3 1.510(10) .
O4 Cu1 1.929(11) 7_546
O5 P3 1.556(9) .
O5 Cu2 1.957(10) .
O5 Cu1 1.969(9) .
O6 P3 1.506(13) 7_546
O6 Cu2 1.915(11) .
O7 P2 1.525(13) .
O7 Cu1 1.935(11) 10_557
F1 P1 1.565(15) .
F2 P3 1.575(9) .
F3 P2 1.543(15) .
P1 O2 1.516(11) 12
P2 O7 1.525(13) 12
P3 O6 1.506(13) 7_546
Cu1 O4 1.929(11) 7_546
Cu1 O7 1.936(11) 10_567
Cu1 O3 1.968(7) 10_567
Cu1 Cl1 2.518(11) .
Cu2 Cl1 2.581(11) .
C1 C2 1.51(2) .
C1 C3 1.55(2) .
C2 N1 1.472(17) .
C2 C3 1.53(2) 13_557
C3 C2 1.53(2) 13_557
Cl1 P 1.512(12) .
Cl1 Cu1 2.517(11) 12
Cl1 Cu2 2.581(11) 12
OP2 OP5 1.36(4) .
OP2 OP5 1.36(4) 12
OP2 P 1.527(19) .
OP3 OP6 0.87(5) 12
OP3 OP5 1.14(5) .
OP3 P 1.539(18) .
OP3 OP4 1.74(4) .
OP3 PX 1.76(4) .
OP4 OP6 0.96(5) .
OP4 OP6 0.96(5) 12
OP4 PX 1.47(6) .
OP4 P 1.54(2) .
OP4 OP3 1.74(4) 12
OP5 P 1.526(19) .
OP5 PX 2.05(5) .
OP6 OP3 0.87(5) 12
OP6 P 1.527(19) .
OP6 PX 1.54(5) .
OP6 OP6 1.78(9) 12
P OP5 1.526(19) 12
P OP6 1.527(19) 12
P OP3 1.539(18) 12
P PX 1.78(5) .
PX OP6 1.54(5) 12
PX OP3 1.76(4) 12
PX OP5 2.05(5) 12
PX PX 2.34(9) 9_576
